data_2228354
loop_
_publ_author_name
'Mukhtar, Asma'
'Tahir, M. Nawaz'
'Khan, Misbahul Ain'
'Khan, Muhammad Naeem'

_publ_section_title
;
 Diethyl 5-acetamido-3-methylthiophene-2,4-dicarboxylate
;
_journal_coeditor_code HB5730
_journal_issue 12
_journal_name_full 'Acta Crystallographica Section E'
_journal_page_first o3171
_journal_paper_doi 10.1107/S1600536810045629
_journal_volume 66
_journal_year 2010
_chemical_formula_iupac 'C13 H17 N O5 S'
_chemical_formula_moiety 'C13 H17 N O5 S'
_chemical_formula_sum 'C13 H17 N O5 S'
_chemical_formula_weight 299.34
_chemical_name_systematic
;
Diethyl 5-acetamido-3-methylthiophene-2,4-dicarboxylate
;
_space_group_IT_number 14
_symmetry_cell_setting monoclinic
_symmetry_space_group_name_Hall '-P 2yn'
_symmetry_space_group_name_H-M 'P 1 21/n 1'
_atom_sites_solution_hydrogens geom
_atom_sites_solution_primary direct
_atom_sites_solution_secondary difmap
_audit_creation_method SHELXL-97
_cell_angle_alpha 90
_cell_angle_beta 106.005(7)
_cell_angle_gamma 90
_cell_formula_units_Z 4
_cell_length_a 15.933(3)
_cell_length_b 4.6028(6)
_cell_length_c 20.152(3)
_cell_measurement_reflns_used 1311
_cell_measurement_temperature 296(2)
_cell_measurement_theta_max 25.05
_cell_measurement_theta_min 2.10
_cell_volume 1420.6(4)
_computing_cell_refinement 'SAINT (Bruker, 2009)'
_computing_data_collection 'APEX2 (Bruker, 2009)'
_computing_data_reduction 'SAINT (Bruker, 2009)'
_computing_molecular_graphics 'ORTEP-3 for Windows (Farrugia, 1997) and PLATON (Spek, 2009)'
_computing_publication_material
;
WinGX (Farrugia, 1999) and PLATON (Spek, 2009)
;
_computing_structure_refinement 'SHELXL97 (Sheldrick, 2008)'
_computing_structure_solution 'SHELXS97 (Sheldrick, 2008)'
_diffrn_ambient_temperature 296(2)
_diffrn_detector_area_resol_mean 8.20
_diffrn_measured_fraction_theta_full 0.999
_diffrn_measured_fraction_theta_max 0.999
_diffrn_measurement_device_type 'Bruker Kappa APEXII CCD'
_diffrn_measurement_method \w
_diffrn_radiation_monochromator graphite
_diffrn_radiation_source 'fine-focus sealed tube'
_diffrn_radiation_type MoK\a
_diffrn_radiation_wavelength 0.71073
_diffrn_reflns_av_R_equivalents 0.0937
_diffrn_reflns_av_sigmaI/netI 0.1177
_diffrn_reflns_limit_h_max 18
_diffrn_reflns_limit_h_min -18
_diffrn_reflns_limit_k_max 5
_diffrn_reflns_limit_k_min -5
_diffrn_reflns_limit_l_max 24
_diffrn_reflns_limit_l_min -20
_diffrn_reflns_number 10222
_diffrn_reflns_theta_full 25.05
_diffrn_reflns_theta_max 25.05
_diffrn_reflns_theta_min 2.10
_diffrn_standards_number 0
_exptl_absorpt_coefficient_mu 0.246
_exptl_absorpt_correction_T_max 0.983
_exptl_absorpt_correction_T_min 0.972
_exptl_absorpt_correction_type multi-scan
_exptl_absorpt_process_details '(SADABS; Bruker, 2005)'
_exptl_crystal_colour orange
_exptl_crystal_density_diffrn 1.400
_exptl_crystal_density_method 'not measured'
_exptl_crystal_description needle
_exptl_crystal_F_000 632
_exptl_crystal_size_max 0.25
_exptl_crystal_size_mid 0.10
_exptl_crystal_size_min 0.08
_refine_diff_density_max 0.253
_refine_diff_density_min -0.225
_refine_ls_extinction_coef 0.011(2)
_refine_ls_extinction_expression Fc^*^=kFc[1+0.001xFc^2^\l^3^/sin(2\q)]^-1/4^
_refine_ls_extinction_method 'SHELXL97 (Sheldrick, 2008)'
_refine_ls_goodness_of_fit_ref 1.021
_refine_ls_hydrogen_treatment constr
_refine_ls_matrix_type full
_refine_ls_number_parameters 186
_refine_ls_number_reflns 2518
_refine_ls_number_restraints 0
_refine_ls_restrained_S_all 1.021
_refine_ls_R_factor_all 0.1434
_refine_ls_R_factor_gt 0.0651
_refine_ls_shift/su_max 0.000
_refine_ls_shift/su_mean 0.000
_refine_ls_structure_factor_coef Fsqd
_refine_ls_weighting_details 'calc w=1/[\s^2^(Fo^2^)+(0.0583P)^2^+0.3244P] where P=(Fo^2^+2Fc^2^)/3'
_refine_ls_weighting_scheme calc
_refine_ls_wR_factor_gt 0.1368
_refine_ls_wR_factor_ref 0.1716
_reflns_number_gt 1311
_reflns_number_total 2518
_reflns_threshold_expression I>2\s(I)
_cod_data_source_file hb5730.cif
_cod_data_source_block I
_cod_original_sg_symbol_H-M 'P 21/n'
_cod_database_code 2228354
_cod_database_fobs_code 2228354

loop_
_symmetry_equiv_pos_site_id
_symmetry_equiv_pos_as_xyz
1 x,y,z
2 1/2-x,1/2+y,1/2-z
3 -x,-y,-z
4 1/2+x,1/2-y,1/2+z

loop_
_atom_site_aniso_label
_atom_site_aniso_U_11
_atom_site_aniso_U_22
_atom_site_aniso_U_33
_atom_site_aniso_U_12
_atom_site_aniso_U_13
_atom_site_aniso_U_23
S1 0.0497(8) 0.0563(7) 0.0508(9) 0.0004(6) 0.0222(6) -0.0001(6)
O1 0.081(3) 0.088(3) 0.057(3) 0.026(2) 0.023(2) -0.0013(19)
O2 0.063(2) 0.076(2) 0.052(2) 0.0152(18) 0.025(2) 0.0064(18)
O3 0.056(2) 0.068(2) 0.054(2) 0.0086(16) 0.0279(18) 0.0036(16)
O4 0.095(3) 0.094(3) 0.050(3) 0.029(2) 0.016(2) 0.005(2)
O5 0.055(2) 0.0638(19) 0.057(2) 0.0108(16) 0.0172(18) 0.0064(16)
N1 0.054(3) 0.059(2) 0.044(3) 0.0083(18) 0.023(2) 0.003(2)
C1 0.041(3) 0.047(2) 0.046(3) -0.005(2) 0.020(2) 0.002(2)
C2 0.042(3) 0.049(3) 0.045(3) -0.004(2) 0.018(2) -0.005(2)
C3 0.041(3) 0.050(2) 0.047(3) -0.009(2) 0.018(3) 0.000(2)
C4 0.046(3) 0.054(3) 0.046(3) -0.006(2) 0.021(2) 0.002(2)
C5 0.061(4) 0.067(3) 0.052(4) -0.007(3) 0.025(3) -0.001(3)
C6 0.078(4) 0.094(4) 0.050(4) 0.005(3) 0.029(3) 0.005(3)
C7 0.051(3) 0.051(3) 0.056(4) -0.012(2) 0.026(3) -0.004(3)
C8 0.046(3) 0.065(3) 0.063(4) 0.009(2) 0.021(3) -0.002(3)
C9 0.075(4) 0.114(4) 0.070(4) 0.016(3) 0.046(3) 0.001(3)
C10 0.065(4) 0.078(3) 0.047(3) 0.005(3) 0.021(3) 0.000(3)
C11 0.053(3) 0.057(3) 0.058(4) -0.002(2) 0.016(3) 0.000(3)
C12 0.058(4) 0.070(3) 0.068(4) 0.010(3) 0.010(3) 0.010(3)
C13 0.054(3) 0.076(3) 0.083(4) 0.016(3) 0.028(3) 0.008(3)

loop_
_atom_site_type_symbol
_atom_site_label
_atom_site_fract_x
_atom_site_fract_y
_atom_site_fract_z
_atom_site_U_iso_or_equiv
_atom_site_thermal_displace_type
_atom_site_calc_flag
_atom_site_refinement_flags
_atom_site_occupancy
S S1 0.31949(8) 0.0384(2) 0.49921(6) 0.0506(5) Uani . . 1.000
O O1 0.2674(2) 0.0997(7) 0.35864(17) 0.0745(17) Uani . . 1.000
O O2 0.1065(2) 0.7124(7) 0.48056(18) 0.0619(12) Uani . . 1.000
O O3 0.1245(2) 0.6438(6) 0.59347(17) 0.0568(12) Uani . . 1.000
O O4 0.4142(3) -0.1121(7) 0.6963(2) 0.0805(17) Uani . . 1.000
O O5 0.4407(2) -0.2748(6) 0.59982(16) 0.0583(11) Uani . . 1.000
N N1 0.1981(2) 0.3879(7) 0.4170(2) 0.0505(16) Uani . . 1.000
C C1 0.2371(3) 0.2886(8) 0.4826(3) 0.0431(16) Uani . . 1.000
C C2 0.2152(3) 0.3811(9) 0.5411(2) 0.0441(17) Uani . . 1.000
C C3 0.2680(3) 0.2433(9) 0.6015(2) 0.0448(16) Uani . . 1.000
C C4 0.3277(3) 0.0560(9) 0.5869(2) 0.0470(17) Uani . . 1.000
C C5 0.2156(3) 0.2958(10) 0.3575(3) 0.058(2) Uani . . 1.000
C C6 0.1661(3) 0.4472(11) 0.2930(3) 0.072(2) Uani . . 1.000
C C7 0.1450(3) 0.5918(9) 0.5342(3) 0.0504(19) Uani . . 1.000
C C8 0.0519(3) 0.8434(10) 0.5883(3) 0.0568(19) Uani . . 1.000
C C9 0.0353(4) 0.8550(11) 0.6579(3) 0.081(2) Uani . . 1.000
C C10 0.2625(3) 0.2958(10) 0.6742(2) 0.0622(19) Uani . . 1.000
C C11 0.3963(3) -0.1159(10) 0.6338(3) 0.0559(19) Uani . . 1.000
C C12 0.5140(3) -0.4391(10) 0.6418(3) 0.067(2) Uani . . 1.000
C C13 0.5539(3) -0.6035(10) 0.5932(3) 0.0692(19) Uani . . 1.000
H H1 0.15902 0.52060 0.41285 0.0604 Uiso . . 1.000
H H6A 0.18642 0.38122 0.25496 0.1074 Uiso . . 1.000
H H6B 0.17496 0.65304 0.29852 0.1074 Uiso . . 1.000
H H6C 0.10496 0.40458 0.28401 0.1074 Uiso . . 1.000
H H8A 0.00031 0.77509 0.55396 0.0687 Uiso . . 1.000
H H8B 0.06655 1.03516 0.57495 0.0687 Uiso . . 1.000
H H9A 0.08548 0.93427 0.69089 0.1219 Uiso . . 1.000
H H9B 0.02430 0.66237 0.67177 0.1219 Uiso . . 1.000
H H9C -0.01457 0.97565 0.65561 0.1219 Uiso . . 1.000
H H10A 0.27447 0.49656 0.68603 0.0934 Uiso . . 1.000
H H10B 0.30462 0.17622 0.70576 0.0934 Uiso . . 1.000
H H10C 0.20497 0.24802 0.67713 0.0934 Uiso . . 1.000
H H12A 0.49428 -0.57346 0.67146 0.0802 Uiso . . 1.000
H H12B 0.55670 -0.30905 0.67064 0.0802 Uiso . . 1.000
H H13A 0.57324 -0.46835 0.56419 0.1038 Uiso . . 1.000
H H13B 0.51108 -0.73156 0.56500 0.1038 Uiso . . 1.000
H H13C 0.60277 -0.71498 0.61936 0.1038 Uiso . . 1.000

loop_
_atom_type_symbol
_atom_type_description
_atom_type_scat_dispersion_real
_atom_type_scat_dispersion_imag
_atom_type_scat_source
C C 0.0033 0.0016 'International Tables Vol C Tables 4.2.6.8 and 6.1.1.4'
H H 0.0000 0.0000 'International Tables Vol C Tables 4.2.6.8 and 6.1.1.4'
N N 0.0061 0.0033 'International Tables Vol C Tables 4.2.6.8 and 6.1.1.4'
O O 0.0106 0.0060 'International Tables Vol C Tables 4.2.6.8 and 6.1.1.4'
S S 0.1246 0.1234 'International Tables Vol C Tables 4.2.6.8 and 6.1.1.4'

loop_
_geom_angle_atom_site_label_1
_geom_angle_atom_site_label_2
_geom_angle_atom_site_label_3
_geom_angle_site_symmetry_1
_geom_angle_site_symmetry_2
_geom_angle_site_symmetry_3
_geom_angle
_geom_angle_publ_flag
C1 S1 C4 . . . 90.4(3) no
C7 O3 C8 . . . 115.5(4) no
C11 O5 C12 . . . 116.3(4) no
C1 N1 C5 . . . 126.3(4) no
C1 N1 H1 . . . 117.00 no
C5 N1 H1 . . . 117.00 no
S1 C1 N1 . . . 122.1(4) no
N1 C1 C2 . . . 124.3(4) no
S1 C1 C2 . . . 113.6(4) no
C1 C2 C7 . . . 119.3(4) no
C1 C2 C3 . . . 111.3(4) no
C3 C2 C7 . . . 129.4(4) no
C2 C3 C10 . . . 125.4(4) no
C2 C3 C4 . . . 112.2(4) no
C4 C3 C10 . . . 122.4(4) no
C3 C4 C11 . . . 129.7(4) no
S1 C4 C11 . . . 117.7(4) no
S1 C4 C3 . . . 112.6(3) no
O1 C5 N1 . . . 120.8(5) no
O1 C5 C6 . . . 123.7(5) no
N1 C5 C6 . . . 115.5(4) no
O2 C7 O3 . . . 121.4(4) no
O3 C7 C2 . . . 113.7(4) no
O2 C7 C2 . . . 124.9(5) no
O3 C8 C9 . . . 107.3(4) no
O4 C11 O5 . . . 122.4(5) no
O4 C11 C4 . . . 125.6(5) no
O5 C11 C4 . . . 111.9(4) no
O5 C12 C13 . . . 107.3(4) no
C5 C6 H6A . . . 110.00 no
C5 C6 H6B . . . 110.00 no
C5 C6 H6C . . . 109.00 no
H6A C6 H6B . . . 109.00 no
H6A C6 H6C . . . 109.00 no
H6B C6 H6C . . . 109.00 no
O3 C8 H8A . . . 110.00 no
O3 C8 H8B . . . 110.00 no
C9 C8 H8A . . . 110.00 no
C9 C8 H8B . . . 110.00 no
H8A C8 H8B . . . 109.00 no
C8 C9 H9A . . . 109.00 no
C8 C9 H9B . . . 109.00 no
C8 C9 H9C . . . 109.00 no
H9A C9 H9B . . . 109.00 no
H9A C9 H9C . . . 109.00 no
H9B C9 H9C . . . 109.00 no
C3 C10 H10A . . . 110.00 no
C3 C10 H10B . . . 109.00 no
C3 C10 H10C . . . 110.00 no
H10A C10 H10B . . . 109.00 no
H10A C10 H10C . . . 109.00 no
H10B C10 H10C . . . 109.00 no
O5 C12 H12A . . . 110.00 no
O5 C12 H12B . . . 110.00 no
C13 C12 H12A . . . 110.00 no
C13 C12 H12B . . . 110.00 no
H12A C12 H12B . . . 108.00 no
C12 C13 H13A . . . 109.00 no
C12 C13 H13B . . . 110.00 no
C12 C13 H13C . . . 110.00 no
H13A C13 H13B . . . 109.00 no
H13A C13 H13C . . . 109.00 no
H13B C13 H13C . . . 109.00 no

loop_
_geom_bond_atom_site_label_1
_geom_bond_atom_site_label_2
_geom_bond_site_symmetry_1
_geom_bond_site_symmetry_2
_geom_bond_distance
_geom_bond_publ_flag
S1 C1 . . 1.709(5) no
S1 C4 . . 1.738(4) no
O1 C5 . . 1.219(6) no
O2 C7 . . 1.220(6) no
O3 C7 . . 1.344(6) no
O3 C8 . . 1.458(6) no
O4 C11 . . 1.212(7) no
O5 C11 . . 1.331(6) no
O5 C12 . . 1.452(6) no
N1 C1 . . 1.375(7) no
N1 C5 . . 1.371(7) no
N1 H1 . . 0.8600 no
C1 C2 . . 1.386(7) no
C2 C3 . . 1.424(6) no
C2 C7 . . 1.458(7) no
C3 C10 . . 1.511(6) no
C3 C4 . . 1.374(6) no
C4 C11 . . 1.464(7) no
C5 C6 . . 1.494(8) no
C8 C9 . . 1.498(8) no
C12 C13 . . 1.510(7) no
C6 H6A . . 0.9600 no
C6 H6B . . 0.9600 no
C6 H6C . . 0.9600 no
C8 H8A . . 0.9700 no
C8 H8B . . 0.9700 no
C9 H9A . . 0.9600 no
C9 H9B . . 0.9600 no
C9 H9C . . 0.9600 no
C10 H10A . . 0.9600 no
C10 H10B . . 0.9600 no
C10 H10C . . 0.9600 no
C12 H12A . . 0.9700 no
C12 H12B . . 0.9700 no
C13 H13A . . 0.9600 no
C13 H13B . . 0.9600 no
C13 H13C . . 0.9600 no

loop_
_geom_hbond_atom_site_label_D
_geom_hbond_atom_site_label_H
_geom_hbond_atom_site_label_A
_geom_hbond_site_symmetry_A
_geom_hbond_distance_DH
_geom_hbond_distance_HA
_geom_hbond_distance_DA
_geom_hbond_angle_DHA
_geom_hbond_publ_flag
N1 H1 O2 . 0.86 1.99 2.652(5) 133 yes
C10 H10B O4 . 0.96 2.24 2.995(6) 135 yes

loop_
_geom_torsion_atom_site_label_1
_geom_torsion_atom_site_label_2
_geom_torsion_atom_site_label_3
_geom_torsion_atom_site_label_4
_geom_torsion_site_symmetry_1
_geom_torsion_site_symmetry_2
_geom_torsion_site_symmetry_3
_geom_torsion_site_symmetry_4
_geom_torsion
_geom_torsion_publ_flag
C4 S1 C1 N1 . . . . 178.4(4) no
C4 S1 C1 C2 . . . . -0.8(4) no
C1 S1 C4 C3 . . . . 1.1(4) no
C1 S1 C4 C11 . . . . -177.0(4) no
C8 O3 C7 O2 . . . . 2.2(6) no
C8 O3 C7 C2 . . . . -177.3(4) no
C7 O3 C8 C9 . . . . 175.9(4) no
C12 O5 C11 O4 . . . . -1.7(7) no
C12 O5 C11 C4 . . . . 176.1(4) no
C11 O5 C12 C13 . . . . 179.5(4) no
C5 N1 C1 S1 . . . . 3.2(6) no
C5 N1 C1 C2 . . . . -177.7(4) no
C1 N1 C5 O1 . . . . 3.2(7) no
C1 N1 C5 C6 . . . . -177.9(4) no
S1 C1 C2 C3 . . . . 0.3(5) no
S1 C1 C2 C7 . . . . -179.2(3) no
N1 C1 C2 C3 . . . . -178.9(4) no
N1 C1 C2 C7 . . . . 1.7(7) no
C1 C2 C3 C4 . . . . 0.6(6) no
C1 C2 C3 C10 . . . . 179.3(4) no
C7 C2 C3 C4 . . . . 179.9(5) no
C7 C2 C3 C10 . . . . -1.4(8) no
C1 C2 C7 O2 . . . . -5.3(7) no
C1 C2 C7 O3 . . . . 174.1(4) no
C3 C2 C7 O2 . . . . 175.3(5) no
C3 C2 C7 O3 . . . . -5.2(7) no
C2 C3 C4 S1 . . . . -1.1(5) no
C2 C3 C4 C11 . . . . 176.7(5) no
C10 C3 C4 S1 . . . . -179.9(3) no
C10 C3 C4 C11 . . . . -2.1(8) no
S1 C4 C11 O4 . . . . 174.8(4) no
S1 C4 C11 O5 . . . . -2.9(5) no
C3 C4 C11 O4 . . . . -2.9(8) no
C3 C4 C11 O5 . . . . 179.4(4) no

loop_
_cod_related_entry_id
_cod_related_entry_database
_cod_related_entry_code
1 ChemSpider 257472
